data_1569097
_journal_paper_doi 10.1039/D3DT00850A
_chemical_formula_moiety 'C36 H70 N7 P S2 Si'
_chemical_formula_sum 'C36 H70 N7 P S2 Si'
_chemical_formula_weight 724.17
_chemical_name_systematic MR-422P4
_space_group_crystal_system triclinic
_space_group_IT_number 2
_space_group_name_Hall '-P 1'
_space_group_name_H-M_alt 'P -1'
_atom_sites_solution_hydrogens geom
_audit_creation_date 2023-05-02
_audit_creation_method
;
Olex2 1.5
(compiled 2023.03.06 svn.rbb2c1857 for OlexSys, GUI svn.r6748)
;
_audit_update_record
;
2023-05-04 deposited with the CCDC.	2023-05-10 downloaded from the CCDC.
;
_cell_angle_alpha 77.944(4)
_cell_angle_beta 87.125(4)
_cell_angle_gamma 66.062(4)
_cell_formula_units_Z 2
_cell_length_a 11.2626(6)
_cell_length_b 12.9308(6)
_cell_length_c 16.1840(7)
_cell_measurement_reflns_used 8047
_cell_measurement_temperature 150
_cell_measurement_theta_max 31.71
_cell_measurement_theta_min 2.80
_cell_volume 2105.12(19)
_computing_molecular_graphics 'Olex2 1.5 (Dolomanov et al., 2009)'
_computing_publication_material 'Olex2 1.5 (Dolomanov et al., 2009)'
_computing_structure_refinement 'XL  (Sheldrick, 2008)'
_computing_structure_solution 'XS (Sheldrick, 2008)'
_diffrn_ambient_temperature 150.00
_diffrn_detector_area_resol_mean 6.67
_diffrn_detector_type STOE
_diffrn_measured_fraction_theta_full 0.987
_diffrn_measured_fraction_theta_max 0.986
_diffrn_measurement_device '2-circle goniometer'
_diffrn_measurement_device_type 'STOE IPDS-2T'
_diffrn_measurement_method 'rotation method'
_diffrn_radiation_type MoK\a
_diffrn_radiation_wavelength 0.71073
_diffrn_reflns_av_R_equivalents 0.0341
_diffrn_reflns_av_unetI/netI 0.0730
_diffrn_reflns_Laue_measured_fraction_full 0.987
_diffrn_reflns_Laue_measured_fraction_max 0.986
_diffrn_reflns_limit_h_max 13
_diffrn_reflns_limit_h_min -13
_diffrn_reflns_limit_k_max 15
_diffrn_reflns_limit_k_min -15
_diffrn_reflns_limit_l_max 19
_diffrn_reflns_limit_l_min -19
_diffrn_reflns_number 15616
_diffrn_reflns_point_group_measured_fraction_full 0.987
_diffrn_reflns_point_group_measured_fraction_max 0.986
_diffrn_reflns_theta_full 25.242
_diffrn_reflns_theta_max 25.999
_diffrn_reflns_theta_min 2.804
_exptl_absorpt_coefficient_mu 0.226
_exptl_absorpt_correction_T_max 0.9867
_exptl_absorpt_correction_T_min 0.8892
_exptl_absorpt_correction_type integration
_exptl_absorpt_process_details 'XRed 1.15'
_exptl_crystal_colour 'clear colourless'
_exptl_crystal_colour_lustre clear
_exptl_crystal_colour_primary colourless
_exptl_crystal_density_diffrn 1.142
_exptl_crystal_description plate
_exptl_crystal_F_000 792
_exptl_crystal_size_max 0.5
_exptl_crystal_size_mid 0.12
_exptl_crystal_size_min 0.04
_refine_diff_density_max 0.581
_refine_diff_density_min -0.413
_refine_diff_density_rms 0.050
_refine_ls_extinction_method none
_refine_ls_goodness_of_fit_ref 0.873
_refine_ls_hydrogen_treatment constr
_refine_ls_matrix_type full
_refine_ls_number_parameters 465
_refine_ls_number_reflns 8143
_refine_ls_number_restraints 423
_refine_ls_restrained_S_all 0.922
_refine_ls_R_factor_all 0.0767
_refine_ls_R_factor_gt 0.0451
_refine_ls_shift/su_max 0.000
_refine_ls_shift/su_mean 0.000
_refine_ls_structure_factor_coef Fsqd
_refine_ls_weighting_details 'w=1/[\s^2^(Fo^2^)+(0.0639P)^2^] where P=(Fo^2^+2Fc^2^)/3'
_refine_ls_weighting_scheme calc
_refine_ls_wR_factor_gt 0.1035
_refine_ls_wR_factor_ref 0.1106
_reflns_Friedel_coverage 0.000
_reflns_number_gt 5199
_reflns_number_total 8143
_reflns_threshold_expression 'I > 2\s(I)'
_cod_data_source_file d3dt00850a2.cif
_cod_data_source_block 3b
_cod_database_code 1569097
_shelx_shelxl_version_number 2014/7
_shelx_space_group_comment
;
The symmetry employed for this shelxl refinement is uniquely defined
by the following loop, which should always be used as a source of
symmetry information in preference to the above space-group names.
They are only intended as comments.
;
_shelx_estimated_absorpt_t_max 0.991
_shelx_estimated_absorpt_t_min 0.895
_olex2_refinement_description
;
1. Fixed Uiso
 At 1.2 times of:
  All C(H) groups, All C(H,H) groups, All C(H,H,H,H) groups
 At 1.5 times of:
  All C(H,H,H) groups
2. Uiso/Uaniso restraints and constraints
C31 \\sim C31A \\sim C32 \\sim C32A: within 2A with sigma of 0.005 and sigma
for terminal atoms of 0.01 within 2A
C34 \\sim C35 \\sim C35 \\sim C36: within 2A with sigma of 0.002 and sigma for
terminal atoms of 0.01 within 2A
3. Rigid body (RIGU) restrains
 All non-hydrogen atoms
 with sigma for 1-2 distances of 0.001 and sigma for 1-3 distances of 0.001
4. Others
 Sof(H29C)=Sof(H29D)=Sof(C30A)=Sof(H30C)=Sof(H30D)=Sof(C31A)=Sof(H31C)=
 Sof(H31D)=Sof(C32A)=Sof(H32D)=Sof(H32E)=Sof(H32F)=1-FVAR(1)
 Sof(H29A)=Sof(H29B)=Sof(C30)=Sof(H30A)=Sof(H30B)=Sof(C31)=Sof(H31A)=Sof(H31B)=
 Sof(C32)=Sof(H32A)=Sof(H32B)=Sof(H32C)=FVAR(1)
5.a Ternary CH refined with riding coordinates:
 C12(H12), C15(H15)
5.b Secondary CH2 refined with riding coordinates:
 C4(H4A,H4B), C5(H5A,H5B), C6(H6A,H6B), C8(H8A,H8B), C9(H9A,H9B), C10(H10A,
 H10B), C18(H18A,H18B), C20(H20A,H20B), C22(H22A,H22B), C24(H24A,H24B),
 C29(H29A,H29B), C29(H29C,H29D), C30(H30A,H30B), C30A(H30C,H30D), C31(H31A,
 H31B), C31A(H31C,H31D), C33(H33A,H33B), C34(H34A,H34B), C35(H35A,H35B)
5.c Idealised Me refined as rotating group:
 C7(H7A,H7B,H7C), C11(H11A,H11B,H11C), C13(H13A,H13B,H13C), C14(H14A,H14B,
 H14C), C16(H16A,H16B,H16C), C17(H17A,H17B,H17C), C19(H19A,H19B,H19C), C21(H21A,
 H21B,H21C), C23(H23A,H23B,H23C), C25(H25A,H25B,H25C), C32(H32A,H32B,H32C),
 C32A(H32D,H32E,H32F), C36(H36A,H36B,H36C)
;
_olex2_submission_special_instructions 'No special instructions were received'

loop_
_space_group_symop_operation_xyz
'x, y, z'
'-x, -y, -z'

loop_
_atom_site_label
_atom_site_type_symbol
_atom_site_fract_x
_atom_site_fract_y
_atom_site_fract_z
_atom_site_U_iso_or_equiv
_atom_site_adp_type
_atom_site_occupancy
_atom_site_site_symmetry_order
_atom_site_calc_flag
_atom_site_refinement_flags_posn
_atom_site_refinement_flags_adp
_atom_site_refinement_flags_occupancy
_atom_site_disorder_assembly
_atom_site_disorder_group
S1 S 0.88817(6) 0.23897(6) -0.04870(4) 0.03442(17) Uani 1 1 d . U . . .
S2 S 0.63524(8) 0.18869(6) 0.58011(4) 0.0468(2) Uani 1 1 d . U . . .
P1 P 0.66195(6) 0.37281(5) 0.24371(4) 0.02333(14) Uani 1 1 d . U . . .
Si1 Si 0.74466(6) 0.05457(5) 0.26434(4) 0.02032(14) Uani 1 1 d . U . . .
N1 N 0.79007(17) 0.14385(16) 0.09058(11) 0.0241(4) Uani 1 1 d . U . . .
N2 N 0.78349(17) 0.31287(16) 0.09504(11) 0.0235(4) Uani 1 1 d . U . . .
N3 N 0.50082(19) 0.43742(17) 0.21838(12) 0.0302(4) Uani 1 1 d . U . . .
N4 N 0.64199(18) -0.00870(17) 0.25127(12) 0.0278(4) Uani 1 1 d . U . . .
N5 N 0.89821(18) -0.04996(16) 0.28806(12) 0.0258(4) Uani 1 1 d . U . . .
N6 N 0.64439(19) 0.29053(17) 0.41548(12) 0.0272(4) Uani 1 1 d . U . . .
N7 N 0.6931(2) 0.10717(17) 0.43358(11) 0.0280(4) Uani 1 1 d . U . . .
C1 C 0.8197(2) 0.2316(2) 0.04635(13) 0.0247(4) Uani 1 1 d . U . . .
C2 C 0.7386(2) 0.16717(19) 0.16891(13) 0.0212(4) Uani 1 1 d . U . . .
C3 C 0.7334(2) 0.27464(19) 0.17056(13) 0.0213(4) Uani 1 1 d . U . . .
C4 C 0.8106(2) 0.0395(2) 0.05943(14) 0.0276(5) Uani 1 1 d . U . . .
H4A H 0.8052 -0.0202 0.1071 0.033 Uiso 1 1 calc R U . . .
H4B H 0.8990 0.0089 0.0374 0.033 Uiso 1 1 calc R U . . .
C5 C 0.7118(3) 0.0617(2) -0.00993(16) 0.0362(6) Uani 1 1 d . U . . .
H5A H 0.7129 0.1252 -0.0560 0.043 Uiso 1 1 calc R U . . .
H5B H 0.6238 0.0872 0.0132 0.043 Uiso 1 1 calc R U . . .
C6 C 0.7387(3) -0.0448(3) -0.04618(17) 0.0439(6) Uani 1 1 d . U . . .
H6A H 0.6822 -0.0215 -0.0976 0.053 Uiso 1 1 calc R U . . .
H6B H 0.8300 -0.0748 -0.0635 0.053 Uiso 1 1 calc R U . . .
C7 C 0.7166(4) -0.1410(3) 0.0138(2) 0.0568(8) Uani 1 1 d . U . . .
H7A H 0.7804 -0.1723 0.0613 0.085 Uiso 1 1 calc R U . . .
H7B H 0.7264 -0.2024 -0.0161 0.085 Uiso 1 1 calc R U . . .
H7C H 0.6286 -0.1108 0.0351 0.085 Uiso 1 1 calc R U . . .
C8 C 0.8253(2) 0.4082(2) 0.08008(14) 0.0271(5) Uani 1 1 d . U . . .
H8A H 0.7599 0.4740 0.1018 0.033 Uiso 1 1 calc R U . . .
H8B H 0.8302 0.4342 0.0185 0.033 Uiso 1 1 calc R U . . .
C9 C 0.9569(3) 0.3735(3) 0.12273(17) 0.0402(6) Uani 1 1 d . U . . .
H9A H 1.0248 0.3176 0.0940 0.048 Uiso 1 1 calc R U . . .
H9B H 0.9567 0.3346 0.1823 0.048 Uiso 1 1 calc R U . . .
C10 C 0.9907(3) 0.4783(3) 0.1206(2) 0.0541(7) Uani 1 1 d . U . . .
H10A H 1.0847 0.4495 0.1346 0.065 Uiso 1 1 calc R U . . .
H10B H 0.9745 0.5250 0.0622 0.065 Uiso 1 1 calc R U . . .
C11 C 0.9170(4) 0.5546(3) 0.1791(2) 0.0661(9) Uani 1 1 d . U . . .
H11A H 0.8236 0.5835 0.1661 0.099 Uiso 1 1 calc R U . . .
H11B H 0.9423 0.6199 0.1723 0.099 Uiso 1 1 calc R U . . .
H11C H 0.9365 0.5106 0.2375 0.099 Uiso 1 1 calc R U . . .
C12 C 0.4234(2) 0.3712(2) 0.21208(16) 0.0330(5) Uani 1 1 d . U . . .
H12 H 0.4794 0.2881 0.2355 0.040 Uiso 1 1 calc R U . . .
C13 C 0.3043(3) 0.4049(3) 0.2668(2) 0.0498(7) Uani 1 1 d . U . . .
H13A H 0.3323 0.3947 0.3254 0.075 Uiso 1 1 calc R U . . .
H13B H 0.2581 0.3556 0.2645 0.075 Uiso 1 1 calc R U . . .
H13C H 0.2463 0.4860 0.2456 0.075 Uiso 1 1 calc R U . . .
C14 C 0.3861(3) 0.3796(3) 0.12050(18) 0.0495(7) Uani 1 1 d . U . . .
H14A H 0.3347 0.4607 0.0943 0.074 Uiso 1 1 calc R U . . .
H14B H 0.3347 0.3343 0.1196 0.074 Uiso 1 1 calc R U . . .
H14C H 0.4651 0.3493 0.0890 0.074 Uiso 1 1 calc R U . . .
C15 C 0.4355(3) 0.5644(2) 0.18572(18) 0.0410(6) Uani 1 1 d . U . . .
H15 H 0.3460 0.5799 0.1660 0.049 Uiso 1 1 calc R U . . .
C16 C 0.4989(4) 0.6071(3) 0.1094(2) 0.0786(12) Uani 1 1 d . U . . .
H16A H 0.5776 0.6122 0.1277 0.118 Uiso 1 1 calc R U . . .
H16B H 0.4382 0.6837 0.0800 0.118 Uiso 1 1 calc R U . . .
H16C H 0.5220 0.5530 0.0710 0.118 Uiso 1 1 calc R U . . .
C17 C 0.4180(3) 0.6332(3) 0.2541(2) 0.0568(8) Uani 1 1 d . U . . .
H17A H 0.3736 0.6052 0.3014 0.085 Uiso 1 1 calc R U . . .
H17B H 0.3659 0.7152 0.2310 0.085 Uiso 1 1 calc R U . . .
H17C H 0.5034 0.6235 0.2740 0.085 Uiso 1 1 calc R U . . .
C18 C 0.5201(2) 0.0578(2) 0.20091(17) 0.0359(6) Uani 1 1 d . U . . .
H18A H 0.5118 0.0114 0.1618 0.043 Uiso 1 1 calc R U . . .
H18B H 0.5243 0.1289 0.1662 0.043 Uiso 1 1 calc R U . . .
C19 C 0.3990(3) 0.0918(3) 0.2534(2) 0.0519(8) Uani 1 1 d . U . . .
H19A H 0.3226 0.1421 0.2161 0.078 Uiso 1 1 calc R U . . .
H19B H 0.4087 0.1331 0.2951 0.078 Uiso 1 1 calc R U . . .
H19C H 0.3878 0.0221 0.2826 0.078 Uiso 1 1 calc R U . . .
C20 C 0.6488(3) -0.1177(2) 0.30590(16) 0.0363(6) Uani 1 1 d . U . . .
H20A H 0.5804 -0.0996 0.3480 0.044 Uiso 1 1 calc R U . . .
H20B H 0.7340 -0.1568 0.3372 0.044 Uiso 1 1 calc R U . . .
C21 C 0.6320(4) -0.2002(3) 0.2576(2) 0.0566(8) Uani 1 1 d . U . . .
H21A H 0.6964 -0.2154 0.2137 0.085 Uiso 1 1 calc R U . . .
H21B H 0.5443 -0.1654 0.2312 0.085 Uiso 1 1 calc R U . . .
H21C H 0.6443 -0.2731 0.2967 0.085 Uiso 1 1 calc R U . . .
C22 C 0.9505(2) -0.1568(2) 0.25437(16) 0.0335(5) Uani 1 1 d . U . . .
H22A H 1.0089 -0.1489 0.2080 0.040 Uiso 1 1 calc R U . . .
H22B H 0.8777 -0.1670 0.2304 0.040 Uiso 1 1 calc R U . . .
C23 C 1.0256(3) -0.2641(2) 0.32203(19) 0.0526(8) Uani 1 1 d . U . . .
H23A H 1.0544 -0.3331 0.2974 0.079 Uiso 1 1 calc R U . . .
H23B H 0.9690 -0.2710 0.3690 0.079 Uiso 1 1 calc R U . . .
H23C H 1.1015 -0.2570 0.3430 0.079 Uiso 1 1 calc R U . . .
C24 C 0.9993(2) -0.0177(2) 0.31441(16) 0.0335(5) Uani 1 1 d . U . . .
H24A H 1.0580 -0.0827 0.3575 0.040 Uiso 1 1 calc R U . . .
H24B H 0.9572 0.0497 0.3415 0.040 Uiso 1 1 calc R U . . .
C25 C 1.0805(3) 0.0122(3) 0.24314(19) 0.0503(8) Uani 1 1 d . U . . .
H25A H 1.0234 0.0761 0.1998 0.076 Uiso 1 1 calc R U . . .
H25B H 1.1272 -0.0555 0.2181 0.076 Uiso 1 1 calc R U . . .
H25C H 1.1431 0.0354 0.2656 0.076 Uiso 1 1 calc R U . . .
C26 C 0.7025(2) 0.14575(19) 0.34693(13) 0.0222(4) Uani 1 1 d . U . . .
C27 C 0.6716(2) 0.26130(19) 0.33602(13) 0.0212(4) Uani 1 1 d . U . . .
C28 C 0.6576(2) 0.1954(2) 0.47570(14) 0.0285(5) Uani 1 1 d . U . . .
C29 C 0.6132(4) 0.4027(3) 0.43500(18) 0.0559(8) Uani 1 1 d . U . . .
H29A H 0.5597 0.4118 0.4856 0.067 Uiso 0.661(6) 1 calc R U P A 1
H29B H 0.5643 0.4651 0.3869 0.067 Uiso 0.661(6) 1 calc R U P A 1
H29C H 0.5310 0.4546 0.4026 0.067 Uiso 0.339(6) 1 calc R U P A 2
H29D H 0.5906 0.3942 0.4952 0.067 Uiso 0.339(6) 1 calc R U P A 2
C30 C 0.7502(8) 0.4080(6) 0.4526(4) 0.0660(14) Uani 0.661(6) 1 d . U P A 1
H30A H 0.8014 0.4054 0.4009 0.079 Uiso 0.661(6) 1 calc R U P A 1
H30B H 0.8022 0.3431 0.4984 0.079 Uiso 0.661(6) 1 calc R U P A 1
C30A C 0.6851(15) 0.4644(12) 0.4263(8) 0.067(2) Uani 0.339(6) 1 d . U P A 2
H30C H 0.6270 0.5478 0.4156 0.080 Uiso 0.339(6) 1 calc R U P A 2
H30D H 0.7399 0.4498 0.3767 0.080 Uiso 0.339(6) 1 calc R U P A 2
C31 C 0.7075(9) 0.5314(6) 0.4806(4) 0.0872(16) Uani 0.661(6) 1 d . U P A 1
H31A H 0.6395 0.5925 0.4403 0.105 Uiso 0.661(6) 1 calc R U P A 1
H31B H 0.6707 0.5270 0.5374 0.105 Uiso 0.661(6) 1 calc R U P A 1
C31A C 0.7649(16) 0.4372(14) 0.4981(8) 0.090(2) Uani 0.339(6) 1 d . U P A 2
H31C H 0.7087 0.4501 0.5472 0.108 Uiso 0.339(6) 1 calc R U P A 2
H31D H 0.8218 0.3536 0.5080 0.108 Uiso 0.339(6) 1 calc R U P A 2
C32 C 0.8170(9) 0.5600(8) 0.4820(6) 0.1042(19) Uani 0.661(6) 1 d . U P A 1
H32A H 0.8578 0.5577 0.4271 0.156 Uiso 0.661(6) 1 calc R U P A 1
H32B H 0.8800 0.5041 0.5264 0.156 Uiso 0.661(6) 1 calc R U P A 1
H32C H 0.7885 0.6379 0.4934 0.156 Uiso 0.661(6) 1 calc R U P A 1
C32A C 0.837(2) 0.4925(15) 0.4965(10) 0.097(2) Uani 0.339(6) 1 d . U P A 2
H32D H 0.8565 0.4940 0.5544 0.146 Uiso 0.339(6) 1 calc R U P A 2
H32E H 0.7914 0.5718 0.4646 0.146 Uiso 0.339(6) 1 calc R U P A 2
H32F H 0.9181 0.4540 0.4692 0.146 Uiso 0.339(6) 1 calc R U P A 2
C33 C 0.7156(3) -0.0107(2) 0.47699(16) 0.0486(7) Uani 1 1 d . U . . .
H33A H 0.6449 -0.0074 0.5167 0.058 Uiso 1 1 calc R U . . .
H33B H 0.7107 -0.0542 0.4346 0.058 Uiso 1 1 calc R U . . .
C34 C 0.8399(4) -0.0739(3) 0.5239(2) 0.0697(9) Uani 1 1 d . U . . .
H34A H 0.8465 -0.0314 0.5665 0.084 Uiso 1 1 calc R U . . .
H34B H 0.9118 -0.0806 0.4847 0.084 Uiso 1 1 calc R U . . .
C35 C 0.8520(5) -0.1986(3) 0.5695(2) 0.0839(10) Uani 1 1 d . U . . .
H35A H 0.7695 -0.1922 0.5969 0.101 Uiso 1 1 calc R U . . .
H35B H 0.8662 -0.2466 0.5267 0.101 Uiso 1 1 calc R U . . .
C36 C 0.9576(6) -0.2552(5) 0.6325(3) 0.1279(18) Uani 1 1 d . U . . .
H36A H 1.0360 -0.2473 0.6087 0.192 Uiso 1 1 calc R U . . .
H36B H 0.9745 -0.3373 0.6495 0.192 Uiso 1 1 calc R U . . .
H36C H 0.9340 -0.2192 0.6819 0.192 Uiso 1 1 calc R U . . .

loop_
_atom_site_aniso_label
_atom_site_aniso_U_11
_atom_site_aniso_U_22
_atom_site_aniso_U_33
_atom_site_aniso_U_23
_atom_site_aniso_U_13
_atom_site_aniso_U_12
S1 0.0325(3) 0.0404(4) 0.0238(3) -0.0080(3) 0.0071(2) -0.0081(3)
S2 0.0768(5) 0.0403(4) 0.0258(3) -0.0137(3) 0.0197(3) -0.0249(4)
P1 0.0255(3) 0.0191(3) 0.0247(3) -0.0071(2) 0.0031(2) -0.0074(2)
Si1 0.0199(3) 0.0198(3) 0.0224(3) -0.0073(2) 0.0003(2) -0.0077(2)
N1 0.0222(9) 0.0257(8) 0.0220(8) -0.0092(6) 0.0003(6) -0.0051(7)
N2 0.0209(9) 0.0251(8) 0.0228(8) -0.0058(6) 0.0023(6) -0.0073(7)
N3 0.0249(8) 0.0249(9) 0.0330(9) -0.0085(7) -0.0010(7) -0.0006(7)
N4 0.0262(9) 0.0299(9) 0.0343(9) -0.0139(7) 0.0028(7) -0.0152(7)
N5 0.0224(8) 0.0233(9) 0.0295(9) -0.0061(7) -0.0012(7) -0.0065(6)
N6 0.0342(10) 0.0247(8) 0.0246(8) -0.0114(6) 0.0078(7) -0.0115(7)
N7 0.0377(11) 0.0250(8) 0.0218(7) -0.0071(6) 0.0029(7) -0.0124(7)
C1 0.0194(10) 0.0266(9) 0.0234(8) -0.0063(7) -0.0017(7) -0.0039(8)
C2 0.0168(10) 0.0234(9) 0.0223(8) -0.0075(6) -0.0011(7) -0.0055(7)
C3 0.0173(10) 0.0223(9) 0.0216(8) -0.0050(6) -0.0006(7) -0.0048(7)
C4 0.0265(11) 0.0273(11) 0.0263(10) -0.0114(8) -0.0012(8) -0.0051(9)
C5 0.0339(13) 0.0400(13) 0.0332(11) -0.0143(10) -0.0073(10) -0.0093(10)
C6 0.0491(16) 0.0487(14) 0.0381(13) -0.0216(10) -0.0063(11) -0.0169(12)
C7 0.071(2) 0.0550(17) 0.0547(16) -0.0227(13) -0.0026(15) -0.0300(15)
C8 0.0276(11) 0.0295(11) 0.0248(10) -0.0039(8) 0.0014(8) -0.0130(9)
C9 0.0295(12) 0.0503(15) 0.0433(14) -0.0135(11) -0.0027(10) -0.0162(10)
C10 0.0555(17) 0.0706(18) 0.0527(16) -0.0143(13) -0.0013(13) -0.0410(15)
C11 0.084(2) 0.062(2) 0.0657(19) -0.0193(16) 0.0039(17) -0.0399(18)
C12 0.0246(10) 0.0309(12) 0.0382(11) -0.0108(9) -0.0033(8) -0.0037(9)
C13 0.0358(13) 0.0516(18) 0.0635(16) -0.0251(14) 0.0112(12) -0.0140(12)
C14 0.0417(15) 0.0520(18) 0.0464(13) -0.0153(12) -0.0116(11) -0.0066(13)
C15 0.0313(12) 0.0245(11) 0.0537(13) -0.0048(9) -0.0001(10) 0.0008(9)
C16 0.065(2) 0.0392(17) 0.0840(18) 0.0141(14) 0.0254(17) 0.0109(15)
C17 0.0572(19) 0.0331(15) 0.0751(17) -0.0175(13) 0.0033(14) -0.0105(13)
C18 0.0273(10) 0.0403(14) 0.0479(13) -0.0189(10) -0.0025(9) -0.0164(9)
C19 0.0304(13) 0.0570(19) 0.0753(19) -0.0263(16) 0.0103(12) -0.0196(12)
C20 0.0426(14) 0.0341(12) 0.0426(12) -0.0145(9) 0.0090(10) -0.0236(10)
C21 0.083(2) 0.0498(17) 0.0614(18) -0.0249(14) 0.0133(16) -0.0461(17)
C22 0.0309(12) 0.0255(10) 0.0385(12) -0.0113(9) 0.0014(9) -0.0035(9)
C23 0.0606(19) 0.0266(13) 0.0539(16) -0.0086(11) -0.0101(14) 0.0008(12)
C24 0.0250(11) 0.0304(13) 0.0432(12) -0.0048(10) -0.0064(9) -0.0098(9)
C25 0.0350(14) 0.0561(19) 0.0573(16) 0.0029(13) -0.0009(12) -0.0226(13)
C26 0.0213(10) 0.0228(9) 0.0225(8) -0.0065(6) -0.0011(7) -0.0080(7)
C27 0.0192(10) 0.0225(9) 0.0226(8) -0.0086(6) 0.0028(7) -0.0073(7)
C28 0.0340(13) 0.0284(10) 0.0263(8) -0.0103(7) 0.0077(8) -0.0142(9)
C29 0.109(2) 0.0348(12) 0.0381(14) -0.0234(11) 0.0308(14) -0.0385(13)
C30 0.123(3) 0.063(3) 0.043(3) -0.020(2) 0.018(2) -0.066(2)
C30A 0.122(4) 0.056(4) 0.052(3) -0.038(3) 0.042(3) -0.056(4)
C31 0.153(4) 0.074(3) 0.077(3) -0.039(3) 0.023(3) -0.078(3)
C31A 0.150(4) 0.079(4) 0.070(3) -0.035(3) 0.019(3) -0.068(3)
C32 0.163(4) 0.088(4) 0.109(4) -0.039(4) 0.016(3) -0.091(4)
C32A 0.154(5) 0.079(5) 0.087(5) -0.031(4) 0.012(4) -0.069(4)
C33 0.0912(19) 0.0268(11) 0.0265(11) -0.0054(8) 0.0025(11) -0.0227(11)
C34 0.0951(18) 0.0486(15) 0.0406(13) -0.0032(11) -0.0025(12) -0.0064(13)
C35 0.110(2) 0.0520(16) 0.0534(15) 0.0017(12) 0.0037(14) -0.0028(14)
C36 0.145(3) 0.092(3) 0.094(3) 0.026(2) -0.025(3) -0.013(3)

loop_
_atom_type_symbol
_atom_type_description
_atom_type_scat_dispersion_real
_atom_type_scat_dispersion_imag
_atom_type_scat_source
C C 0.0033 0.0016 'International Tables Vol C Tables 4.2.6.8 and 6.1.1.4'
H H 0.0000 0.0000 'International Tables Vol C Tables 4.2.6.8 and 6.1.1.4'
N N 0.0061 0.0033 'International Tables Vol C Tables 4.2.6.8 and 6.1.1.4'
P P 0.1023 0.0942 'International Tables Vol C Tables 4.2.6.8 and 6.1.1.4'
S S 0.1246 0.1234 'International Tables Vol C Tables 4.2.6.8 and 6.1.1.4'
Si Si 0.0817 0.0704 'International Tables Vol C Tables 4.2.6.8 and 6.1.1.4'

loop_
_geom_angle_atom_site_label_1
_geom_angle_atom_site_label_2
_geom_angle_atom_site_label_3
_geom_angle
_geom_angle_site_symmetry_1
_geom_angle_site_symmetry_3
_geom_angle_publ_flag
N3 P1 C3 105.62(10) . . ?
N3 P1 C27 102.56(10) . . ?
C27 P1 C3 96.25(10) . . ?
N4 Si1 N5 109.25(10) . . ?
N4 Si1 C2 111.21(10) . . ?
N4 Si1 C26 116.74(10) . . ?
N5 Si1 C2 112.11(9) . . ?
N5 Si1 C26 107.95(10) . . ?
C2 Si1 C26 99.32(10) . . ?
C1 N1 C2 111.04(18) . . ?
C1 N1 C4 123.57(18) . . ?
C2 N1 C4 125.39(19) . . ?
C1 N2 C3 110.05(19) . . ?
C1 N2 C8 122.95(18) . . ?
C3 N2 C8 124.94(18) . . ?
C12 N3 P1 122.30(16) . . ?
C12 N3 C15 115.8(2) . . ?
C15 N3 P1 120.98(18) . . ?
C18 N4 Si1 120.56(17) . . ?
C18 N4 C20 114.3(2) . . ?
C20 N4 Si1 123.04(17) . . ?
C22 N5 Si1 123.52(16) . . ?
C24 N5 Si1 118.79(16) . . ?
C24 N5 C22 113.55(19) . . ?
C27 N6 C29 126.9(2) . . ?
C28 N6 C27 110.27(19) . . ?
C28 N6 C29 122.8(2) . . ?
C26 N7 C33 126.82(19) . . ?
C28 N7 C26 111.29(19) . . ?
C28 N7 C33 121.89(19) . . ?
N1 C1 S1 127.61(18) . . ?
N1 C1 N2 105.76(18) . . ?
N2 C1 S1 126.63(18) . . ?
N1 C2 Si1 124.79(16) . . ?
C3 C2 Si1 125.11(16) . . ?
C3 C2 N1 105.55(18) . . ?
N2 C3 P1 119.47(16) . . ?
C2 C3 P1 132.60(16) . . ?
C2 C3 N2 107.57(18) . . ?
N1 C4 H4A 109.1 . . ?
N1 C4 H4B 109.1 . . ?
N1 C4 C5 112.63(19) . . ?
H4A C4 H4B 107.8 . . ?
C5 C4 H4A 109.1 . . ?
C5 C4 H4B 109.1 . . ?
C4 C5 H5A 109.1 . . ?
C4 C5 H5B 109.1 . . ?
C4 C5 C6 112.5(2) . . ?
H5A C5 H5B 107.8 . . ?
C6 C5 H5A 109.1 . . ?
C6 C5 H5B 109.1 . . ?
C5 C6 H6A 108.6 . . ?
C5 C6 H6B 108.6 . . ?
H6A C6 H6B 107.6 . . ?
C7 C6 C5 114.5(2) . . ?
C7 C6 H6A 108.6 . . ?
C7 C6 H6B 108.6 . . ?
C6 C7 H7A 109.5 . . ?
C6 C7 H7B 109.5 . . ?
C6 C7 H7C 109.5 . . ?
H7A C7 H7B 109.5 . . ?
H7A C7 H7C 109.5 . . ?
H7B C7 H7C 109.5 . . ?
N2 C8 H8A 109.2 . . ?
N2 C8 H8B 109.2 . . ?
N2 C8 C9 112.0(2) . . ?
H8A C8 H8B 107.9 . . ?
C9 C8 H8A 109.2 . . ?
C9 C8 H8B 109.2 . . ?
C8 C9 H9A 109.2 . . ?
C8 C9 H9B 109.2 . . ?
C8 C9 C10 112.3(2) . . ?
H9A C9 H9B 107.9 . . ?
C10 C9 H9A 109.2 . . ?
C10 C9 H9B 109.2 . . ?
C9 C10 H10A 108.5 . . ?
C9 C10 H10B 108.5 . . ?
H10A C10 H10B 107.5 . . ?
C11 C10 C9 114.9(3) . . ?
C11 C10 H10A 108.5 . . ?
C11 C10 H10B 108.5 . . ?
C10 C11 H11A 109.5 . . ?
C10 C11 H11B 109.5 . . ?
C10 C11 H11C 109.5 . . ?
H11A C11 H11B 109.5 . . ?
H11A C11 H11C 109.5 . . ?
H11B C11 H11C 109.5 . . ?
N3 C12 H12 106.9 . . ?
N3 C12 C13 111.4(2) . . ?
N3 C12 C14 112.5(2) . . ?
C13 C12 H12 106.9 . . ?
C13 C12 C14 111.8(2) . . ?
C14 C12 H12 106.9 . . ?
C12 C13 H13A 109.5 . . ?
C12 C13 H13B 109.5 . . ?
C12 C13 H13C 109.5 . . ?
H13A C13 H13B 109.5 . . ?
H13A C13 H13C 109.5 . . ?
H13B C13 H13C 109.5 . . ?
C12 C14 H14A 109.5 . . ?
C12 C14 H14B 109.5 . . ?
C12 C14 H14C 109.5 . . ?
H14A C14 H14B 109.5 . . ?
H14A C14 H14C 109.5 . . ?
H14B C14 H14C 109.5 . . ?
N3 C15 H15 106.2 . . ?
N3 C15 C16 113.2(2) . . ?
N3 C15 C17 112.6(2) . . ?
C16 C15 H15 106.2 . . ?
C16 C15 C17 111.8(3) . . ?
C17 C15 H15 106.2 . . ?
C15 C16 H16A 109.5 . . ?
C15 C16 H16B 109.5 . . ?
C15 C16 H16C 109.5 . . ?
H16A C16 H16B 109.5 . . ?
H16A C16 H16C 109.5 . . ?
H16B C16 H16C 109.5 . . ?
C15 C17 H17A 109.5 . . ?
C15 C17 H17B 109.5 . . ?
C15 C17 H17C 109.5 . . ?
H17A C17 H17B 109.5 . . ?
H17A C17 H17C 109.5 . . ?
H17B C17 H17C 109.5 . . ?
N4 C18 H18A 108.7 . . ?
N4 C18 H18B 108.7 . . ?
N4 C18 C19 114.1(2) . . ?
H18A C18 H18B 107.6 . . ?
C19 C18 H18A 108.7 . . ?
C19 C18 H18B 108.7 . . ?
C18 C19 H19A 109.5 . . ?
C18 C19 H19B 109.5 . . ?
C18 C19 H19C 109.5 . . ?
H19A C19 H19B 109.5 . . ?
H19A C19 H19C 109.5 . . ?
H19B C19 H19C 109.5 . . ?
N4 C20 H20A 108.9 . . ?
N4 C20 H20B 108.9 . . ?
N4 C20 C21 113.5(2) . . ?
H20A C20 H20B 107.7 . . ?
C21 C20 H20A 108.9 . . ?
C21 C20 H20B 108.9 . . ?
C20 C21 H21A 109.5 . . ?
C20 C21 H21B 109.5 . . ?
C20 C21 H21C 109.5 . . ?
H21A C21 H21B 109.5 . . ?
H21A C21 H21C 109.5 . . ?
H21B C21 H21C 109.5 . . ?
N5 C22 H22A 109.1 . . ?
N5 C22 H22B 109.1 . . ?
N5 C22 C23 112.5(2) . . ?
H22A C22 H22B 107.8 . . ?
C23 C22 H22A 109.1 . . ?
C23 C22 H22B 109.1 . . ?
C22 C23 H23A 109.5 . . ?
C22 C23 H23B 109.5 . . ?
C22 C23 H23C 109.5 . . ?
H23A C23 H23B 109.5 . . ?
H23A C23 H23C 109.5 . . ?
H23B C23 H23C 109.5 . . ?
N5 C24 H24A 108.6 . . ?
N5 C24 H24B 108.6 . . ?
N5 C24 C25 114.6(2) . . ?
H24A C24 H24B 107.6 . . ?
C25 C24 H24A 108.6 . . ?
C25 C24 H24B 108.6 . . ?
C24 C25 H25A 109.5 . . ?
C24 C25 H25B 109.5 . . ?
C24 C25 H25C 109.5 . . ?
H25A C25 H25B 109.5 . . ?
H25A C25 H25C 109.5 . . ?
H25B C25 H25C 109.5 . . ?
N7 C26 Si1 125.95(16) . . ?
C27 C26 Si1 128.32(16) . . ?
C27 C26 N7 105.71(18) . . ?
N6 C27 P1 119.47(16) . . ?
C26 C27 P1 133.06(16) . . ?
C26 C27 N6 107.47(18) . . ?
N6 C28 S2 127.18(18) . . ?
N6 C28 N7 105.26(18) . . ?
N7 C28 S2 127.56(18) . . ?
N6 C29 H29A 110.5 . . ?
N6 C29 H29B 110.5 . . ?
N6 C29 H29C 105.0 . . ?
N6 C29 H29D 105.0 . . ?
N6 C29 C30 106.3(3) . . ?
H29A C29 H29B 108.7 . . ?
H29C C29 H29D 105.9 . . ?
C30 C29 H29A 110.5 . . ?
C30 C29 H29B 110.5 . . ?
C30A C29 N6 129.1(6) . . ?
C30A C29 H29C 105.0 . . ?
C30A C29 H29D 105.0 . . ?
C29 C30 H30A 111.1 . . ?
C29 C30 H30B 111.1 . . ?
C29 C30 C31 103.5(6) . . ?
H30A C30 H30B 109.0 . . ?
C31 C30 H30A 111.1 . . ?
C31 C30 H30B 111.1 . . ?
C29 C30A H30C 109.2 . . ?
C29 C30A H30D 109.2 . . ?
C29 C30A C31A 112.1(11) . . ?
H30C C30A H30D 107.9 . . ?
C31A C30A H30C 109.2 . . ?
C31A C30A H30D 109.2 . . ?
C30 C31 H31A 109.6 . . ?
C30 C31 H31B 109.6 . . ?
H31A C31 H31B 108.1 . . ?
C32 C31 C30 110.3(7) . . ?
C32 C31 H31A 109.6 . . ?
C32 C31 H31B 109.6 . . ?
C30A C31A H31C 108.0 . . ?
C30A C31A H31D 108.0 . . ?
H31C C31A H31D 107.3 . . ?
C32A C31A C30A 117.1(14) . . ?
C32A C31A H31C 108.0 . . ?
C32A C31A H31D 108.0 . . ?
C31 C32 H32A 109.5 . . ?
C31 C32 H32B 109.5 . . ?
C31 C32 H32C 109.5 . . ?
H32A C32 H32B 109.5 . . ?
H32A C32 H32C 109.5 . . ?
H32B C32 H32C 109.5 . . ?
C31A C32A H32D 109.5 . . ?
C31A C32A H32E 109.5 . . ?
C31A C32A H32F 109.5 . . ?
H32D C32A H32E 109.5 . . ?
H32D C32A H32F 109.5 . . ?
H32E C32A H32F 109.5 . . ?
N7 C33 H33A 108.6 . . ?
N7 C33 H33B 108.6 . . ?
H33A C33 H33B 107.6 . . ?
C34 C33 N7 114.4(3) . . ?
C34 C33 H33A 108.6 . . ?
C34 C33 H33B 108.6 . . ?
C33 C34 H34A 109.7 . . ?
C33 C34 H34B 109.7 . . ?
C33 C34 C35 109.9(3) . . ?
H34A C34 H34B 108.2 . . ?
C35 C34 H34A 109.7 . . ?
C35 C34 H34B 109.7 . . ?
C34 C35 H35A 109.1 . . ?
C34 C35 H35B 109.1 . . ?
H35A C35 H35B 107.9 . . ?
C36 C35 C34 112.4(4) . . ?
C36 C35 H35A 109.1 . . ?
C36 C35 H35B 109.1 . . ?
C35 C36 H36A 109.5 . . ?
C35 C36 H36B 109.5 . . ?
C35 C36 H36C 109.5 . . ?
H36A C36 H36B 109.5 . . ?
H36A C36 H36C 109.5 . . ?
H36B C36 H36C 109.5 . . ?

loop_
_geom_bond_atom_site_label_1
_geom_bond_atom_site_label_2
_geom_bond_distance
_geom_bond_site_symmetry_2
_geom_bond_publ_flag
S1 C1 1.688(2) . ?
S2 C28 1.685(2) . ?
P1 N3 1.691(2) . ?
P1 C3 1.834(2) . ?
P1 C27 1.820(2) . ?
Si1 N4 1.708(2) . ?
Si1 N5 1.7083(19) . ?
Si1 C2 1.871(2) . ?
Si1 C26 1.882(2) . ?
N1 C1 1.362(3) . ?
N1 C2 1.407(3) . ?
N1 C4 1.466(3) . ?
N2 C1 1.363(3) . ?
N2 C3 1.400(3) . ?
N2 C8 1.461(3) . ?
N3 C12 1.468(3) . ?
N3 C15 1.488(3) . ?
N4 C18 1.466(3) . ?
N4 C20 1.474(3) . ?
N5 C22 1.474(3) . ?
N5 C24 1.470(3) . ?
N6 C27 1.400(3) . ?
N6 C28 1.360(3) . ?
N6 C29 1.447(3) . ?
N7 C26 1.401(3) . ?
N7 C28 1.362(3) . ?
N7 C33 1.462(3) . ?
C2 C3 1.373(3) . ?
C4 H4A 0.9900 . ?
C4 H4B 0.9900 . ?
C4 C5 1.521(3) . ?
C5 H5A 0.9900 . ?
C5 H5B 0.9900 . ?
C5 C6 1.522(4) . ?
C6 H6A 0.9900 . ?
C6 H6B 0.9900 . ?
C6 C7 1.508(4) . ?
C7 H7A 0.9800 . ?
C7 H7B 0.9800 . ?
C7 H7C 0.9800 . ?
C8 H8A 0.9900 . ?
C8 H8B 0.9900 . ?
C8 C9 1.520(3) . ?
C9 H9A 0.9900 . ?
C9 H9B 0.9900 . ?
C9 C10 1.542(4) . ?
C10 H10A 0.9900 . ?
C10 H10B 0.9900 . ?
C10 C11 1.485(5) . ?
C11 H11A 0.9800 . ?
C11 H11B 0.9800 . ?
C11 H11C 0.9800 . ?
C12 H12 1.0000 . ?
C12 C13 1.530(3) . ?
C12 C14 1.531(4) . ?
C13 H13A 0.9800 . ?
C13 H13B 0.9800 . ?
C13 H13C 0.9800 . ?
C14 H14A 0.9800 . ?
C14 H14B 0.9800 . ?
C14 H14C 0.9800 . ?
C15 H15 1.0000 . ?
C15 C16 1.512(4) . ?
C15 C17 1.517(4) . ?
C16 H16A 0.9800 . ?
C16 H16B 0.9800 . ?
C16 H16C 0.9800 . ?
C17 H17A 0.9800 . ?
C17 H17B 0.9800 . ?
C17 H17C 0.9800 . ?
C18 H18A 0.9900 . ?
C18 H18B 0.9900 . ?
C18 C19 1.526(4) . ?
C19 H19A 0.9800 . ?
C19 H19B 0.9800 . ?
C19 H19C 0.9800 . ?
C20 H20A 0.9900 . ?
C20 H20B 0.9900 . ?
C20 C21 1.521(4) . ?
C21 H21A 0.9800 . ?
C21 H21B 0.9800 . ?
C21 H21C 0.9800 . ?
C22 H22A 0.9900 . ?
C22 H22B 0.9900 . ?
C22 C23 1.532(4) . ?
C23 H23A 0.9800 . ?
C23 H23B 0.9800 . ?
C23 H23C 0.9800 . ?
C24 H24A 0.9900 . ?
C24 H24B 0.9900 . ?
C24 C25 1.520(4) . ?
C25 H25A 0.9800 . ?
C25 H25B 0.9800 . ?
C25 H25C 0.9800 . ?
C26 C27 1.363(3) . ?
C29 H29A 0.9900 . ?
C29 H29B 0.9900 . ?
C29 H29C 0.9900 . ?
C29 H29D 0.9900 . ?
C29 C30 1.613(8) . ?
C29 C30A 1.333(12) . ?
C30 H30A 0.9900 . ?
C30 H30B 0.9900 . ?
C30 C31 1.625(9) . ?
C30A H30C 0.9900 . ?
C30A H30D 0.9900 . ?
C30A C31A 1.40(2) . ?
C31 H31A 0.9900 . ?
C31 H31B 0.9900 . ?
C31 C32 1.427(11) . ?
C31A H31C 0.9900 . ?
C31A H31D 0.9900 . ?
C31A C32A 1.28(2) . ?
C32 H32A 0.9800 . ?
C32 H32B 0.9800 . ?
C32 H32C 0.9800 . ?
C32A H32D 0.9800 . ?
C32A H32E 0.9800 . ?
C32A H32F 0.9800 . ?
C33 H33A 0.9900 . ?
C33 H33B 0.9900 . ?
C33 C34 1.458(5) . ?
C34 H34A 0.9900 . ?
C34 H34B 0.9900 . ?
C34 C35 1.580(5) . ?
C35 H35A 0.9900 . ?
C35 H35B 0.9900 . ?
C35 C36 1.447(7) . ?
C36 H36A 0.9800 . ?
C36 H36B 0.9800 . ?
C36 H36C 0.9800 . ?

loop_
_geom_torsion_atom_site_label_1
_geom_torsion_atom_site_label_2
_geom_torsion_atom_site_label_3
_geom_torsion_atom_site_label_4
_geom_torsion
_geom_torsion_site_symmetry_1
_geom_torsion_site_symmetry_2
_geom_torsion_site_symmetry_3
_geom_torsion_site_symmetry_4
_geom_torsion_publ_flag
P1 N3 C12 C13 126.8(2) . . . . ?
P1 N3 C12 C14 -106.8(2) . . . . ?
P1 N3 C15 C16 54.3(3) . . . . ?
P1 N3 C15 C17 -73.9(3) . . . . ?
Si1 N4 C18 C19 -105.4(2) . . . . ?
Si1 N4 C20 C21 -138.0(2) . . . . ?
Si1 N5 C22 C23 -136.4(2) . . . . ?
Si1 N5 C24 C25 -93.8(2) . . . . ?
Si1 C2 C3 P1 -31.4(3) . . . . ?
Si1 C2 C3 N2 155.75(15) . . . . ?
Si1 C26 C27 P1 -2.0(3) . . . . ?
Si1 C26 C27 N6 178.45(17) . . . . ?
N1 C2 C3 P1 171.73(17) . . . . ?
N1 C2 C3 N2 -1.1(2) . . . . ?
N1 C4 C5 C6 176.2(2) . . . . ?
N2 C8 C9 C10 -170.0(2) . . . . ?
N3 P1 C3 N2 93.59(18) . . . . ?
N3 P1 C3 C2 -78.6(2) . . . . ?
N3 P1 C27 N6 -81.53(19) . . . . ?
N3 P1 C27 C26 99.0(2) . . . . ?
N4 Si1 N5 C22 33.4(2) . . . . ?
N4 Si1 N5 C24 -171.03(16) . . . . ?
N4 Si1 C2 N1 -71.4(2) . . . . ?
N4 Si1 C2 C3 136.05(19) . . . . ?
N4 Si1 C26 N7 61.1(2) . . . . ?
N4 Si1 C26 C27 -117.0(2) . . . . ?
N5 Si1 N4 C18 -156.77(17) . . . . ?
N5 Si1 N4 C20 40.5(2) . . . . ?
N5 Si1 C2 N1 51.2(2) . . . . ?
N5 Si1 C2 C3 -101.32(19) . . . . ?
N5 Si1 C26 N7 -62.4(2) . . . . ?
N5 Si1 C26 C27 119.5(2) . . . . ?
N6 C29 C30 C31 -176.0(4) . . . . ?
N6 C29 C30A C31A -88.4(10) . . . . ?
N7 C26 C27 P1 179.62(18) . . . . ?
N7 C26 C27 N6 0.1(2) . . . . ?
N7 C33 C34 C35 178.8(2) . . . . ?
C1 N1 C2 Si1 -155.08(17) . . . . ?
C1 N1 C2 C3 1.9(2) . . . . ?
C1 N1 C4 C5 -74.0(3) . . . . ?
C1 N2 C3 P1 -173.93(15) . . . . ?
C1 N2 C3 C2 0.0(2) . . . . ?
C1 N2 C8 C9 -85.5(3) . . . . ?
C2 Si1 N4 C18 -32.5(2) . . . . ?
C2 Si1 N4 C20 164.81(17) . . . . ?
C2 Si1 N5 C22 -90.4(2) . . . . ?
C2 Si1 N5 C24 65.23(19) . . . . ?
C2 Si1 C26 N7 -179.37(19) . . . . ?
C2 Si1 C26 C27 2.5(2) . . . . ?
C2 N1 C1 S1 177.68(17) . . . . ?
C2 N1 C1 N2 -1.9(2) . . . . ?
C2 N1 C4 C5 106.3(2) . . . . ?
C3 P1 N3 C12 52.0(2) . . . . ?
C3 P1 N3 C15 -116.38(19) . . . . ?
C3 P1 C27 N6 170.90(18) . . . . ?
C3 P1 C27 C26 -8.6(2) . . . . ?
C3 N2 C1 S1 -178.43(17) . . . . ?
C3 N2 C1 N1 1.1(2) . . . . ?
C3 N2 C8 C9 76.5(3) . . . . ?
C4 N1 C1 S1 -2.1(3) . . . . ?
C4 N1 C1 N2 178.39(19) . . . . ?
C4 N1 C2 Si1 24.7(3) . . . . ?
C4 N1 C2 C3 -178.4(2) . . . . ?
C4 C5 C6 C7 69.0(3) . . . . ?
C8 N2 C1 S1 -14.0(3) . . . . ?
C8 N2 C1 N1 165.51(19) . . . . ?
C8 N2 C3 P1 22.1(3) . . . . ?
C8 N2 C3 C2 -164.0(2) . . . . ?
C8 C9 C10 C11 73.5(3) . . . . ?
C12 N3 C15 C16 -114.9(3) . . . . ?
C12 N3 C15 C17 117.0(3) . . . . ?
C15 N3 C12 C13 -64.2(3) . . . . ?
C15 N3 C12 C14 62.2(3) . . . . ?
C18 N4 C20 C21 58.3(3) . . . . ?
C20 N4 C18 C19 58.7(3) . . . . ?
C22 N5 C24 C25 64.1(3) . . . . ?
C24 N5 C22 C23 66.9(3) . . . . ?
C26 Si1 N4 C18 80.46(19) . . . . ?
C26 Si1 N4 C20 -82.2(2) . . . . ?
C26 Si1 N5 C22 161.25(18) . . . . ?
C26 Si1 N5 C24 -43.15(19) . . . . ?
C26 Si1 C2 N1 165.04(18) . . . . ?
C26 Si1 C2 C3 12.5(2) . . . . ?
C26 N7 C28 S2 -179.83(18) . . . . ?
C26 N7 C28 N6 0.0(3) . . . . ?
C26 N7 C33 C34 103.5(3) . . . . ?
C27 P1 N3 C12 -48.2(2) . . . . ?
C27 P1 N3 C15 143.36(18) . . . . ?
C27 P1 C3 N2 -161.48(17) . . . . ?
C27 P1 C3 C2 26.4(2) . . . . ?
C27 N6 C28 S2 179.87(19) . . . . ?
C27 N6 C28 N7 0.0(3) . . . . ?
C27 N6 C29 C30 -86.8(4) . . . . ?
C27 N6 C29 C30A -61.6(10) . . . . ?
C28 N6 C27 P1 -179.68(16) . . . . ?
C28 N6 C27 C26 -0.1(3) . . . . ?
C28 N6 C29 C30 89.7(3) . . . . ?
C28 N6 C29 C30A 114.8(9) . . . . ?
C28 N7 C26 Si1 -178.49(18) . . . . ?
C28 N7 C26 C27 -0.1(3) . . . . ?
C28 N7 C33 C34 -77.3(3) . . . . ?
C29 N6 C27 P1 -2.8(4) . . . . ?
C29 N6 C27 C26 176.8(3) . . . . ?
C29 N6 C28 S2 2.9(4) . . . . ?
C29 N6 C28 N7 -177.0(3) . . . . ?
C29 C30 C31 C32 -168.3(6) . . . . ?
C29 C30A C31A C32A -179.4(14) . . . . ?
C33 N7 C26 Si1 0.8(3) . . . . ?
C33 N7 C26 C27 179.3(2) . . . . ?
C33 N7 C28 S2 0.8(4) . . . . ?
C33 N7 C28 N6 -179.3(2) . . . . ?
C33 C34 C35 C36 -166.3(4) . . . . ?
